data_4514906
loop_
_publ_author_name
'Mishra, Nidhi'
'Singh, Anoop S.'
'Agrahari, Anand K.'
'Singh, Sumit K.'
'Singh, Mala'
'Tiwari, Vinod K.'

_publ_section_title
;
 Synthesis of Benz-Fused Azoles via C-Heteroatom Coupling Reactions
 Catalyzed by Cu(I) in the Presence of Glycosyltriazole Ligands.
;
_journal_issue 5
_journal_name_full 'ACS combinatorial science'
_journal_page_first 389
_journal_page_last 399
_journal_paper_doi 10.1021/acscombsci.9b00004
_journal_volume 21
_journal_year 2019
_chemical_formula_moiety 'C13 H9 F N2'
_chemical_formula_sum 'C13 H9 F N2'
_chemical_formula_weight 212.22
_space_group_crystal_system orthorhombic
_space_group_IT_number 61
_space_group_name_Hall '-P 2ac 2ab'
_space_group_name_H-M_alt 'P b c a'
_symmetry_space_group_name_Hall '-P 2ac 2ab'
_symmetry_space_group_name_H-M 'P b c a'
_atom_sites_solution_hydrogens geom
_audit_creation_method SHELXL-2018/1
_cell_angle_alpha 90
_cell_angle_beta 90.000(4)
_cell_angle_gamma 90
_cell_formula_units_Z 8
_cell_length_a 29.608(3)
_cell_length_b 7.1350(9)
_cell_length_c 10.0478(11)
_cell_measurement_reflns_used 4234
_cell_measurement_temperature 296(2)
_cell_measurement_theta_max 23.60
_cell_measurement_theta_min 2.75
_cell_volume 2122.6(4)
_computing_cell_refinement 'Bruker SAINT'
_computing_data_collection 'Bruker APEX2'
_computing_data_reduction 'Bruker SAINT'
_computing_molecular_graphics 'Bruker SHELXTL'
_computing_publication_material 'Bruker SHELXTL'
_computing_structure_refinement 'SHELXL-2018/1 (Sheldrick, 2018)'
_computing_structure_solution 'SHELXT 2014/5 (Sheldrick, 2014)'
_diffrn_ambient_temperature 296(2)
_diffrn_measured_fraction_theta_full 0.998
_diffrn_measured_fraction_theta_max 0.998
_diffrn_measurement_device_type 'Bruker APEX-II CCD'
_diffrn_measurement_method '\f and \w scans'
_diffrn_radiation_type MoK\a
_diffrn_radiation_wavelength 0.71073
_diffrn_reflns_av_R_equivalents 0.1131
_diffrn_reflns_av_unetI/netI 0.0552
_diffrn_reflns_Laue_measured_fraction_full 0.998
_diffrn_reflns_Laue_measured_fraction_max 0.998
_diffrn_reflns_limit_h_max 39
_diffrn_reflns_limit_h_min -39
_diffrn_reflns_limit_k_max 9
_diffrn_reflns_limit_k_min -9
_diffrn_reflns_limit_l_max 13
_diffrn_reflns_limit_l_min -13
_diffrn_reflns_number 30642
_diffrn_reflns_point_group_measured_fraction_full 0.998
_diffrn_reflns_point_group_measured_fraction_max 0.998
_diffrn_reflns_theta_full 25.242
_diffrn_reflns_theta_max 28.285
_diffrn_reflns_theta_min 2.752
_diffrn_source x-ray
_exptl_absorpt_coefficient_mu 0.093
_exptl_absorpt_correction_T_max 0.968
_exptl_absorpt_correction_T_min 0.964
_exptl_absorpt_correction_type none
_exptl_crystal_colour yellow
_exptl_crystal_density_diffrn 1.328
_exptl_crystal_description block
_exptl_crystal_F_000 880.0
_exptl_crystal_size_max 0.39
_exptl_crystal_size_mid 0.37
_exptl_crystal_size_min 0.35
_refine_diff_density_max 0.195
_refine_diff_density_min -0.296
_refine_diff_density_rms 0.045
_refine_ls_extinction_method none
_refine_ls_goodness_of_fit_ref 1.011
_refine_ls_hydrogen_treatment constr
_refine_ls_matrix_type full
_refine_ls_number_parameters 145
_refine_ls_number_reflns 2646
_refine_ls_number_restraints 0
_refine_ls_restrained_S_all 1.011
_refine_ls_R_factor_all 0.1071
_refine_ls_R_factor_gt 0.0540
_refine_ls_shift/su_max 0.000
_refine_ls_shift/su_mean 0.000
_refine_ls_structure_factor_coef Fsqd
_refine_ls_weighting_details 'w=1/[\s^2^(Fo^2^)+(0.0724P)^2^+0.7109P] where P=(Fo^2^+2Fc^2^)/3'
_refine_ls_weighting_scheme calc
_refine_ls_wR_factor_gt 0.1306
_refine_ls_wR_factor_ref 0.1762
_reflns_Friedel_coverage 0.000
_reflns_number_gt 1508
_reflns_number_total 2648
_reflns_threshold_expression 'I > 2\s(I)'
_cod_data_source_file co9b00004_si_003.cif
_cod_data_source_block shelx
_cod_database_code 4514906
_shelx_shelxl_version_number 2018/1
_shelx_space_group_comment
;
The symmetry employed for this shelxl refinement is uniquely defined
by the following loop, which should always be used as a source of
symmetry information in preference to the above space-group names.
They are only intended as comments.
;

loop_
_space_group_symop_operation_xyz
'x, y, z'
'-x+1/2, -y, z+1/2'
'x+1/2, -y+1/2, -z'
'-x, y+1/2, -z+1/2'
'-x, -y, -z'
'x-1/2, y, -z-1/2'
'-x-1/2, y-1/2, z'
'x, -y-1/2, z-1/2'

loop_
_atom_site_label
_atom_site_type_symbol
_atom_site_fract_x
_atom_site_fract_y
_atom_site_fract_z
_atom_site_U_iso_or_equiv
_atom_site_adp_type
_atom_site_occupancy
_atom_site_site_symmetry_order
_atom_site_calc_flag
_atom_site_refinement_flags_posn
_atom_site_refinement_flags_adp
F1 F 0.54974(5) 0.3082(3) -0.18224(17) 0.1066(7) Uani 1 1 d . .
N1 N 0.63486(6) 0.1918(2) -0.09401(15) 0.0472(4) Uani 1 1 d . .
H1 H 0.626676 0.196906 -0.176056 0.057 Uiso 1 1 calc R U
N2 N 0.63824(6) 0.2618(3) 0.12201(14) 0.0484(4) Uani 1 1 d . .
C7 C 0.66667(7) 0.1118(3) 0.09542(18) 0.0461(5) Uani 1 1 d . .
C2 C 0.66498(7) 0.0674(3) -0.03948(18) 0.0456(5) Uani 1 1 d . .
C3 C 0.69076(8) -0.0742(3) -0.0954(2) 0.0610(6) Uani 1 1 d . .
H3 H 0.689145 -0.102785 -0.185584 0.073 Uiso 1 1 calc R U
C8 C 0.59054(7) 0.4664(3) -0.01659(19) 0.0493(5) Uani 1 1 d . .
C6 C 0.69514(8) 0.0109(3) 0.1800(2) 0.0586(6) Uani 1 1 d . .
H6 H 0.696414 0.037195 0.270600 0.070 Uiso 1 1 calc R U
C1 C 0.62038(6) 0.3053(3) 0.00571(18) 0.0441(5) Uani 1 1 d . .
C10 C 0.55655(8) 0.4663(4) -0.1102(2) 0.0673(7) Uani 1 1 d . .
C5 C 0.72102(8) -0.1272(4) 0.1255(2) 0.0651(6) Uani 1 1 d . .
H5 H 0.740577 -0.194523 0.179893 0.078 Uiso 1 1 calc R U
C9 C 0.59590(9) 0.6306(4) 0.0562(3) 0.0680(7) Uani 1 1 d . .
H9 H 0.617828 0.636439 0.122373 0.082 Uiso 1 1 calc R U
C4 C 0.71893(9) -0.1704(4) -0.0102(3) 0.0686(7) Uani 1 1 d . .
H4 H 0.736955 -0.266216 -0.043670 0.082 Uiso 1 1 calc R U
C11 C 0.52915(11) 0.6157(5) -0.1344(3) 0.0948(10) Uani 1 1 d . .
H11 H 0.506363 0.608568 -0.197886 0.114 Uiso 1 1 calc R U
C13 C 0.56901(11) 0.7855(4) 0.0315(3) 0.0849(9) Uani 1 1 d . .
H13 H 0.573439 0.895578 0.079325 0.102 Uiso 1 1 calc R U
C12 C 0.53594(11) 0.7764(5) -0.0631(3) 0.0944(10) Uani 1 1 d . .
H12 H 0.517869 0.880546 -0.079199 0.113 Uiso 1 1 calc R U

loop_
_atom_site_aniso_label
_atom_site_aniso_U_11
_atom_site_aniso_U_22
_atom_site_aniso_U_33
_atom_site_aniso_U_23
_atom_site_aniso_U_13
_atom_site_aniso_U_12
F1 0.0869(11) 0.1322(16) 0.1008(12) -0.0526(11) -0.0438(9) 0.0300(10)
N1 0.0565(10) 0.0553(11) 0.0299(8) -0.0009(7) -0.0047(7) 0.0014(8)
N2 0.0578(10) 0.0575(11) 0.0300(8) -0.0011(7) -0.0028(7) 0.0033(9)
C7 0.0515(11) 0.0507(12) 0.0361(9) 0.0045(9) -0.0003(8) -0.0012(10)
C2 0.0518(11) 0.0477(11) 0.0373(10) 0.0014(8) 0.0010(8) -0.0010(9)
C3 0.0725(15) 0.0603(15) 0.0503(12) -0.0047(11) 0.0035(11) 0.0053(12)
C8 0.0535(12) 0.0561(13) 0.0381(10) 0.0030(9) 0.0011(8) 0.0040(10)
C6 0.0639(14) 0.0698(16) 0.0421(11) 0.0112(11) -0.0041(9) 0.0044(12)
C1 0.0498(11) 0.0509(12) 0.0316(9) -0.0007(8) -0.0003(8) -0.0026(9)
C10 0.0665(15) 0.0827(18) 0.0526(13) -0.0112(12) -0.0094(11) 0.0190(13)
C5 0.0638(14) 0.0667(15) 0.0647(15) 0.0181(12) -0.0020(11) 0.0112(12)
C9 0.0721(16) 0.0620(15) 0.0699(15) -0.0078(13) -0.0040(12) 0.0034(13)
C4 0.0711(15) 0.0626(15) 0.0720(15) 0.0023(12) 0.0077(12) 0.0172(13)
C11 0.090(2) 0.129(3) 0.0656(16) 0.0020(18) -0.0096(15) 0.055(2)
C13 0.097(2) 0.0586(17) 0.100(2) -0.0054(15) 0.0198(18) 0.0143(15)
C12 0.105(2) 0.095(2) 0.0830(19) 0.0172(18) 0.0096(18) 0.048(2)

loop_
_atom_type_symbol
_atom_type_description
_atom_type_scat_dispersion_real
_atom_type_scat_dispersion_imag
_atom_type_scat_source
C C 0.0033 0.0016 'International Tables Vol C Tables 4.2.6.8 and 6.1.1.4'
H H 0.0000 0.0000 'International Tables Vol C Tables 4.2.6.8 and 6.1.1.4'
N N 0.0061 0.0033 'International Tables Vol C Tables 4.2.6.8 and 6.1.1.4'
O O 0.0106 0.0060 'International Tables Vol C Tables 4.2.6.8 and 6.1.1.4'
F F 0.0171 0.0103 'International Tables Vol C Tables 4.2.6.8 and 6.1.1.4'

loop_
_geom_angle_atom_site_label_1
_geom_angle_atom_site_label_2
_geom_angle_atom_site_label_3
_geom_angle
C1 N1 C2 107.23(15)
C1 N1 H1 126.4
C2 N1 H1 126.4
C1 N2 C7 104.71(15)
N2 C7 C2 109.94(17)
N2 C7 C6 130.26(18)
C2 C7 C6 119.8(2)
N1 C2 C3 131.89(18)
N1 C2 C7 105.36(17)
C3 C2 C7 122.74(19)
C4 C3 C2 116.4(2)
C4 C3 H3 121.8
C2 C3 H3 121.8
C10 C8 C9 116.3(2)
C10 C8 C1 123.0(2)
C9 C8 C1 120.74(19)
C5 C6 C7 117.8(2)
C5 C6 H6 121.1
C7 C6 H6 121.1
N2 C1 N1 112.75(18)
N2 C1 C8 124.12(18)
N1 C1 C8 123.00(17)
F1 C10 C11 117.9(2)
F1 C10 C8 118.3(2)
C11 C10 C8 123.8(3)
C6 C5 C4 121.7(2)
C6 C5 H5 119.1
C4 C5 H5 119.1
C13 C9 C8 120.8(2)
C13 C9 H9 119.6
C8 C9 H9 119.6
C3 C4 C5 121.5(2)
C3 C4 H4 119.3
C5 C4 H4 119.3
C10 C11 C12 118.4(3)
C10 C11 H11 120.8
C12 C11 H11 120.8
C12 C13 C9 119.9(3)
C12 C13 H13 120.0
C9 C13 H13 120.0
C11 C12 C13 120.7(3)
C11 C12 H12 119.7
C13 C12 H12 119.7

loop_
_geom_bond_atom_site_label_1
_geom_bond_atom_site_label_2
_geom_bond_distance
F1 C10 1.355(3)
N1 C1 1.358(2)
N1 C2 1.372(3)
N1 H1 0.8600
N2 C1 1.320(2)
N2 C7 1.387(3)
C7 C2 1.393(3)
C7 C6 1.397(3)
C2 C3 1.385(3)
C3 C4 1.378(3)
C3 H3 0.9300
C8 C10 1.378(3)
C8 C9 1.390(3)
C8 C1 1.467(3)
C6 C5 1.364(3)
C6 H6 0.9300
C10 C11 1.361(4)
C5 C4 1.399(4)
C5 H5 0.9300
C9 C13 1.385(4)
C9 H9 0.9300
C4 H4 0.9300
C11 C12 1.367(5)
C11 H11 0.9300
C13 C12 1.367(4)
C13 H13 0.9300
C12 H12 0.9300

loop_
_geom_torsion_atom_site_label_1
_geom_torsion_atom_site_label_2
_geom_torsion_atom_site_label_3
_geom_torsion_atom_site_label_4
_geom_torsion
C1 N2 C7 C2 -0.2(2)
C1 N2 C7 C6 178.3(2)
C1 N1 C2 C3 -177.8(2)
C1 N1 C2 C7 1.0(2)
N2 C7 C2 N1 -0.4(2)
C6 C7 C2 N1 -179.16(18)
N2 C7 C2 C3 178.49(19)
C6 C7 C2 C3 -0.2(3)
N1 C2 C3 C4 178.2(2)
C7 C2 C3 C4 -0.4(3)
N2 C7 C6 C5 -177.4(2)
C2 C7 C6 C5 1.0(3)
C7 N2 C1 N1 0.9(2)
C7 N2 C1 C8 -175.12(18)
C2 N1 C1 N2 -1.2(2)
C2 N1 C1 C8 174.86(17)
C10 C8 C1 N2 -148.5(2)
C9 C8 C1 N2 32.5(3)
C10 C8 C1 N1 35.9(3)
C9 C8 C1 N1 -143.1(2)
C9 C8 C10 F1 -179.1(2)
C1 C8 C10 F1 1.8(4)
C9 C8 C10 C11 0.5(4)
C1 C8 C10 C11 -178.5(2)
C7 C6 C5 C4 -1.1(4)
C10 C8 C9 C13 -1.8(4)
C1 C8 C9 C13 177.3(2)
C2 C3 C4 C5 0.3(4)
C6 C5 C4 C3 0.4(4)
F1 C10 C11 C12 -179.5(3)
C8 C10 C11 C12 0.9(5)
C8 C9 C13 C12 1.7(4)
C10 C11 C12 C13 -1.0(5)
C9 C13 C12 C11 -0.2(5)
